data_7219089
loop_
_publ_author_name
'Yang, Jian'
'Xie, Gui-Dan'
'Chen, Xue-Fei'
'Wu, Duo'
'Lin, Xiao-Ming'
'Zhang, Gang'
'Cai, Yue-Peng'

_publ_section_title
;
 A series of variable coordination polymers based on flexible aromatic
 carboxylates
;
_journal_issue 6
_journal_name_full CrystEngComm
_journal_page_first 1326
_journal_paper_doi 10.1039/C4CE01994F
_journal_volume 17
_journal_year 2015
_chemical_formula_sum 'C21 H17 Eu N6 O6'
_chemical_formula_weight 601.37
_chemical_name_systematic
; 
 ? 
;
_space_group_IT_number 15
_symmetry_cell_setting monoclinic
_symmetry_space_group_name_Hall '-C 2yc'
_symmetry_space_group_name_H-M 'C 1 2/c 1'
_atom_sites_solution_hydrogens geom
_atom_sites_solution_primary direct
_atom_sites_solution_secondary difmap
_audit_creation_method SHELXL-97
_audit_update_record
;
2014-09-28 deposited with the CCDC.
2014-12-12 downloaded from the CCDC.
;
_cell_angle_alpha 90.00
_cell_angle_beta 111.132(4)
_cell_angle_gamma 90.00
_cell_formula_units_Z 4
_cell_length_a 23.812(5)
_cell_length_b 8.4110(15)
_cell_length_c 10.8594(19)
_cell_measurement_temperature 293(2)
_cell_volume 2028.7(7)
_computing_cell_refinement 'Bruker SAINT'
_computing_data_collection 'Bruker APEX2'
_computing_data_reduction 'Bruker SAINT'
_computing_molecular_graphics 'Bruker SHELXTL'
_computing_publication_material 'Bruker SHELXTL'
_computing_structure_refinement 'SHELXL-97 (Sheldrick, 2008)'
_computing_structure_solution 'SHELXS-97 (Sheldrick, 2008)'
_diffrn_ambient_temperature 293(2)
_diffrn_measured_fraction_theta_full 0.994
_diffrn_measured_fraction_theta_max 0.994
_diffrn_measurement_device_type 'Bruker APEX-II CCD'
_diffrn_measurement_method '\f and \w scans'
_diffrn_radiation_monochromator graphite
_diffrn_radiation_source 'fine-focus sealed tube'
_diffrn_radiation_type MoK\a
_diffrn_radiation_wavelength 0.71073
_diffrn_reflns_av_R_equivalents 0.0601
_diffrn_reflns_av_sigmaI/netI 0.0641
_diffrn_reflns_limit_h_max 26
_diffrn_reflns_limit_h_min -28
_diffrn_reflns_limit_k_max 9
_diffrn_reflns_limit_k_min -10
_diffrn_reflns_limit_l_max 12
_diffrn_reflns_limit_l_min -12
_diffrn_reflns_number 4953
_diffrn_reflns_theta_full 24.99
_diffrn_reflns_theta_max 24.99
_diffrn_reflns_theta_min 1.83
_exptl_absorpt_coefficient_mu 3.148
_exptl_absorpt_correction_T_max 0.7437
_exptl_absorpt_correction_T_min 0.5717
_exptl_absorpt_correction_type multi-scan
_exptl_crystal_colour clorless
_exptl_crystal_density_diffrn 1.969
_exptl_crystal_density_method 'not measured'
_exptl_crystal_description block
_exptl_crystal_F_000 1184
_exptl_crystal_size_max 0.20
_exptl_crystal_size_mid 0.10
_exptl_crystal_size_min 0.10
_refine_diff_density_max 0.955
_refine_diff_density_min -0.936
_refine_diff_density_rms 0.147
_refine_ls_extinction_method none
_refine_ls_goodness_of_fit_ref 1.057
_refine_ls_hydrogen_treatment mixed
_refine_ls_matrix_type full
_refine_ls_number_parameters 155
_refine_ls_number_reflns 1770
_refine_ls_number_restraints 0
_refine_ls_restrained_S_all 1.057
_refine_ls_R_factor_all 0.0438
_refine_ls_R_factor_gt 0.0363
_refine_ls_shift/su_max 0.000
_refine_ls_shift/su_mean 0.000
_refine_ls_structure_factor_coef Fsqd
_refine_ls_weighting_details 'calc w=1/[\s^2^(Fo^2^)+(0.0350P)^2^+0.0000P] where P=(Fo^2^+2Fc^2^)/3'
_refine_ls_weighting_scheme calc
_refine_ls_wR_factor_gt 0.0775
_refine_ls_wR_factor_ref 0.0819
_reflns_number_gt 1539
_reflns_number_total 1770
_reflns_threshold_expression >2sigma(I)
_cod_data_source_file c4ce01994f2.cif
_cod_data_source_block 3
_cod_depositor_comments
;
The following automatic conversions were performed:

'_symmetry_cell_setting' value 'Monoclinic' changed to 'monoclinic'
according to
/usr/data/users/saulius/crontab/automatic-downloads/rss-feeds/RSC/lib/dictionaries/cif_core.dic
dictionary named 'cif_core.dic' version 2.4.2 from 2011-04-26.

Automatic conversion script
Id: cif_fix_values 2935 2014-11-11 08:27:57Z andrius 

 Adding full bibliography for 7219087--7219092.cif.
;
_cod_original_sg_symbol_H-M C2/c
_cod_database_code 7219089

loop_
_symmetry_equiv_pos_as_xyz
'x, y, z'
'-x, y, -z+1/2'
'x+1/2, y+1/2, z'
'-x+1/2, y+1/2, -z+1/2'
'-x, -y, -z'
'x, -y, z-1/2'
'-x+1/2, -y+1/2, -z'
'x+1/2, -y+1/2, z-1/2'

loop_
_atom_site_label
_atom_site_type_symbol
_atom_site_fract_x
_atom_site_fract_y
_atom_site_fract_z
_atom_site_U_iso_or_equiv
_atom_site_adp_type
_atom_site_occupancy
_atom_site_symmetry_multiplicity
_atom_site_calc_flag
_atom_site_refinement_flags
Eu1 Eu 0.0000 -0.06096(5) -0.2500 0.01896(16) Uani 1 2 d S
O1 O 0.06183(17) -0.1171(5) -0.0333(4) 0.0247(9) Uani 1 1 d .
O2 O 0.07393(17) -0.0058(5) 0.1600(4) 0.0269(10) Uani 1 1 d .
O5 O 0.03788(17) 0.2016(5) -0.1545(4) 0.0303(10) Uani 1 1 d .
N1 N 0.3954(2) 0.0041(6) 0.3445(5) 0.0342(13) Uani 1 1 d .
N2 N 0.3797(2) 0.0198(5) 0.2112(5) 0.0234(11) Uani 1 1 d .
N3 N 0.4403(2) -0.1837(5) 0.2642(5) 0.0257(11) Uani 1 1 d .
C1 C 0.0917(3) -0.0420(6) 0.0683(6) 0.0206(13) Uani 1 1 d .
C2 C 0.1553(2) 0.0077(7) 0.0865(6) 0.0199(12) Uani 1 1 d .
C3 C 0.1844(3) -0.0576(7) 0.0076(6) 0.0295(15) Uani 1 1 d .
H3A H 0.1646 -0.1311 -0.0575 0.035 Uiso 1 1 calc R
C4 C 0.2428(3) -0.0130(7) 0.0262(7) 0.0307(15) Uani 1 1 d .
H4A H 0.2622 -0.0592 -0.0255 0.037 Uiso 1 1 calc R
C5 C 0.2729(3) 0.0982(7) 0.1193(6) 0.0248(13) Uani 1 1 d .
C6 C 0.2442(2) 0.1657(7) 0.1956(6) 0.0290(14) Uani 1 1 d .
H6A H 0.2638 0.2421 0.2583 0.035 Uiso 1 1 calc R
C7 C 0.1856(3) 0.1202(8) 0.1792(6) 0.0310(15) Uani 1 1 d .
H7A H 0.1667 0.1663 0.2317 0.037 Uiso 1 1 calc R
C8 C 0.3372(2) 0.1428(7) 0.1379(6) 0.0258(14) Uani 1 1 d .
H8A H 0.3405 0.1574 0.0522 0.031 Uiso 1 1 calc R
H8B H 0.3474 0.2427 0.1854 0.031 Uiso 1 1 calc R
C9 C 0.4066(3) -0.0916(6) 0.1665(6) 0.0227(13) Uani 1 1 d .
H9A H 0.4025 -0.1037 0.0785 0.027 Uiso 1 1 calc R
C10 C 0.4314(3) -0.1205(8) 0.3694(6) 0.0325(15) Uani 1 1 d .
H10A H 0.4494 -0.1618 0.4540 0.039 Uiso 1 1 calc R
C21 C 0.0000 0.2725(12) -0.2500 0.035(2) Uani 1 2 d S

loop_
_atom_site_aniso_label
_atom_site_aniso_U_11
_atom_site_aniso_U_22
_atom_site_aniso_U_33
_atom_site_aniso_U_23
_atom_site_aniso_U_13
_atom_site_aniso_U_12
Eu1 0.0174(2) 0.0222(2) 0.0176(3) 0.000 0.00668(18) 0.000
O1 0.022(2) 0.035(2) 0.014(2) -0.0005(19) 0.0017(18) -0.0009(19)
O2 0.018(2) 0.037(2) 0.031(3) -0.005(2) 0.014(2) -0.0004(18)
O5 0.027(2) 0.030(2) 0.029(2) -0.006(2) 0.005(2) -0.005(2)
N1 0.042(3) 0.036(3) 0.027(3) 0.001(3) 0.016(3) 0.008(3)
N2 0.016(3) 0.025(3) 0.028(3) -0.001(2) 0.007(2) -0.001(2)
N3 0.027(3) 0.025(3) 0.028(3) -0.005(2) 0.013(2) -0.003(2)
C1 0.020(3) 0.024(3) 0.019(3) 0.005(3) 0.008(3) 0.007(3)
C2 0.015(3) 0.025(3) 0.020(3) 0.001(3) 0.006(3) 0.001(2)
C3 0.023(3) 0.041(4) 0.027(3) -0.014(3) 0.011(3) -0.006(3)
C4 0.024(3) 0.039(4) 0.036(4) -0.001(3) 0.019(3) 0.004(3)
C5 0.018(3) 0.027(3) 0.027(3) 0.005(3) 0.005(3) 0.002(3)
C6 0.022(3) 0.037(4) 0.024(3) -0.009(3) 0.004(3) -0.005(3)
C7 0.027(3) 0.045(4) 0.022(3) -0.002(3) 0.011(3) 0.002(3)
C8 0.022(3) 0.020(3) 0.035(4) 0.009(3) 0.010(3) 0.003(3)
C9 0.022(3) 0.025(3) 0.021(3) 0.001(3) 0.008(3) -0.001(3)
C10 0.039(4) 0.038(4) 0.020(3) -0.002(3) 0.010(3) 0.010(3)
C21 0.010(4) 0.064(7) 0.030(5) 0.000 0.005(4) 0.000

loop_
_atom_type_symbol
_atom_type_description
_atom_type_scat_dispersion_real
_atom_type_scat_dispersion_imag
_atom_type_scat_source
C C 0.0033 0.0016 'International Tables Vol C Tables 4.2.6.8 and 6.1.1.4'
H H 0.0000 0.0000 'International Tables Vol C Tables 4.2.6.8 and 6.1.1.4'
Eu Eu -0.1578 3.6682 'International Tables Vol C Tables 4.2.6.8 and 6.1.1.4'
N N 0.0061 0.0033 'International Tables Vol C Tables 4.2.6.8 and 6.1.1.4'
O O 0.0106 0.0060 'International Tables Vol C Tables 4.2.6.8 and 6.1.1.4'

loop_
_geom_angle_atom_site_label_1
_geom_angle_atom_site_label_2
_geom_angle_atom_site_label_3
_geom_angle
_geom_angle_site_symmetry_1
_geom_angle_site_symmetry_3
O1 Eu1 O1 156.63(19) . 2_554
O1 Eu1 O2 99.89(13) . 6
O1 Eu1 O2 85.66(13) 2_554 6
O1 Eu1 O2 85.66(13) . 5
O1 Eu1 O2 99.89(13) 2_554 5
O2 Eu1 O2 152.6(2) 6 5
O1 Eu1 O5 127.42(14) . 2_554
O1 Eu1 O5 75.81(14) 2_554 2_554
O2 Eu1 O5 80.10(13) 6 2_554
O2 Eu1 O5 75.40(13) 5 2_554
O1 Eu1 O5 75.81(14) . .
O1 Eu1 O5 127.42(14) 2_554 .
O2 Eu1 O5 75.40(13) 6 .
O2 Eu1 O5 80.10(13) 5 .
O5 Eu1 O5 53.03(19) 2_554 .
O1 Eu1 N3 86.16(14) . 8_445
O1 Eu1 N3 74.56(14) 2_554 8_445
O2 Eu1 N3 136.12(14) 6 8_445
O2 Eu1 N3 70.67(14) 5 8_445
O5 Eu1 N3 129.55(14) 2_554 8_445
O5 Eu1 N3 146.69(14) . 8_445
O1 Eu1 N3 74.56(14) . 7_545
O1 Eu1 N3 86.16(14) 2_554 7_545
O2 Eu1 N3 70.67(14) 6 7_545
O2 Eu1 N3 136.12(14) 5 7_545
O5 Eu1 N3 146.69(14) 2_554 7_545
O5 Eu1 N3 129.55(14) . 7_545
N3 Eu1 N3 69.28(19) 8_445 7_545
O1 Eu1 C21 101.69(10) . .
O1 Eu1 C21 101.69(10) 2_554 .
O2 Eu1 C21 76.29(10) 6 .
O2 Eu1 C21 76.29(10) 5 .
O5 Eu1 C21 26.51(10) 2_554 .
O5 Eu1 C21 26.51(10) . .
N3 Eu1 C21 145.36(10) 8_445 .
N3 Eu1 C21 145.36(10) 7_545 .
C1 O1 Eu1 137.9(4) . .
C1 O2 Eu1 154.3(4) . 5
C21 O5 Eu1 91.9(5) . .
C10 N1 N2 101.8(5) . .
C9 N2 N1 109.7(5) . .
C9 N2 C8 129.2(5) . .
N1 N2 C8 121.1(5) . .
C9 N3 C10 102.3(5) . .
C9 N3 Eu1 128.2(4) . 7_545
C10 N3 Eu1 129.2(4) . 7_545
O1 C1 O2 125.3(5) . .
O1 C1 C2 118.7(5) . .
O2 C1 C2 116.0(5) . .
C7 C2 C3 118.2(5) . .
C7 C2 C1 121.4(5) . .
C3 C2 C1 120.5(5) . .
C4 C3 C2 120.0(5) . .
C4 C3 H3A 120.0 . .
C2 C3 H3A 120.0 . .
C5 C4 C3 121.4(5) . .
C5 C4 H4A 119.3 . .
C3 C4 H4A 119.3 . .
C4 C5 C6 119.0(5) . .
C4 C5 C8 119.9(5) . .
C6 C5 C8 121.1(5) . .
C5 C6 C7 120.2(6) . .
C5 C6 H6A 119.9 . .
C7 C6 H6A 119.9 . .
C2 C7 C6 121.2(5) . .
C2 C7 H7A 119.4 . .
C6 C7 H7A 119.4 . .
N2 C8 C5 111.3(4) . .
N2 C8 H8A 109.4 . .
C5 C8 H8A 109.4 . .
N2 C8 H8B 109.4 . .
C5 C8 H8B 109.4 . .
H8A C8 H8B 108.0 . .
N3 C9 N2 110.7(5) . .
N3 C9 H9A 124.6 . .
N2 C9 H9A 124.6 . .
N1 C10 N3 115.5(6) . .
N1 C10 H10A 122.3 . .
N3 C10 H10A 122.3 . .
O5 C21 O5 123.2(9) . 2_554
O5 C21 Eu1 61.6(5) . .
O5 C21 Eu1 61.6(5) 2_554 .

loop_
_geom_bond_atom_site_label_1
_geom_bond_atom_site_label_2
_geom_bond_distance
_geom_bond_site_symmetry_2
Eu1 O1 2.330(4) .
Eu1 O1 2.330(4) 2_554
Eu1 O2 2.368(4) 6
Eu1 O2 2.368(4) 5
Eu1 O5 2.468(4) 2_554
Eu1 O5 2.468(4) .
Eu1 N3 2.610(5) 8_445
Eu1 N3 2.610(5) 7_545
Eu1 C21 2.805(10) .
O1 C1 1.248(7) .
O2 C1 1.252(6) .
O2 Eu1 2.369(4) 5
O5 C21 1.253(6) .
N1 C10 1.319(8) .
N1 N2 1.364(7) .
N2 C9 1.323(7) .
N2 C8 1.465(7) .
N3 C9 1.325(7) .
N3 C10 1.345(7) .
N3 Eu1 2.610(5) 7_545
C1 C2 1.512(8) .
C2 C7 1.381(8) .
C2 C3 1.395(7) .
C3 C4 1.384(8) .
C3 H3A 0.9300 .
C4 C5 1.374(8) .
C4 H4A 0.9300 .
C5 C6 1.374(7) .
C5 C8 1.517(8) .
C6 C7 1.394(8) .
C6 H6A 0.9300 .
C7 H7A 0.9300 .
C8 H8A 0.9700 .
C8 H8B 0.9700 .
C9 H9A 0.9300 .
C10 H10A 0.9300 .
C21 O5 1.253(6) 2_554

loop_
_geom_torsion_atom_site_label_1
_geom_torsion_atom_site_label_2
_geom_torsion_atom_site_label_3
_geom_torsion_atom_site_label_4
_geom_torsion
_geom_torsion_site_symmetry_1
_geom_torsion_site_symmetry_4
O1 Eu1 O1 C1 178.6(5) 2_554 .
O2 Eu1 O1 C1 76.5(5) 6 .
O2 Eu1 O1 C1 -76.4(5) 5 .
O5 Eu1 O1 C1 -8.5(5) 2_554 .
O5 Eu1 O1 C1 4.5(5) . .
N3 Eu1 O1 C1 -147.3(5) 8_445 .
N3 Eu1 O1 C1 143.2(5) 7_545 .
C21 Eu1 O1 C1 -1.4(5) . .
O1 Eu1 O5 C21 -167.1(2) . .
O1 Eu1 O5 C21 15.8(3) 2_554 .
O2 Eu1 O5 C21 88.5(2) 6 .
O2 Eu1 O5 C21 -79.1(2) 5 .
O5 Eu1 O5 C21 0.0 2_554 .
N3 Eu1 O5 C21 -107.8(3) 8_445 .
N3 Eu1 O5 C21 137.30(19) 7_545 .
C10 N1 N2 C9 -0.5(6) . .
C10 N1 N2 C8 177.7(5) . .
Eu1 O1 C1 O2 95.5(7) . .
Eu1 O1 C1 C2 -85.9(6) . .
Eu1 O2 C1 O1 -29.9(12) 5 .
Eu1 O2 C1 C2 151.5(7) 5 .
O1 C1 C2 C7 165.0(5) . .
O2 C1 C2 C7 -16.3(8) . .
O1 C1 C2 C3 -13.9(8) . .
O2 C1 C2 C3 164.9(5) . .
C7 C2 C3 C4 2.0(9) . .
C1 C2 C3 C4 -179.1(6) . .
C2 C3 C4 C5 -1.6(10) . .
C3 C4 C5 C6 0.2(9) . .
C3 C4 C5 C8 179.3(6) . .
C4 C5 C6 C7 0.8(9) . .
C8 C5 C6 C7 -178.4(5) . .
C3 C2 C7 C6 -1.1(9) . .
C1 C2 C7 C6 -180.0(6) . .
C5 C6 C7 C2 -0.3(9) . .
C9 N2 C8 C5 101.7(6) . .
N1 N2 C8 C5 -76.0(7) . .
C4 C5 C8 N2 -76.6(7) . .
C6 C5 C8 N2 102.6(6) . .
C10 N3 C9 N2 0.3(6) . .
Eu1 N3 C9 N2 175.0(3) 7_545 .
N1 N2 C9 N3 0.1(6) . .
C8 N2 C9 N3 -177.8(5) . .
N2 N1 C10 N3 0.7(7) . .
C9 N3 C10 N1 -0.6(7) . .
Eu1 N3 C10 N1 -175.3(4) 7_545 .
Eu1 O5 C21 O5 0.0 . 2_554
O1 Eu1 C21 O5 12.8(2) . .
O1 Eu1 C21 O5 -167.2(2) 2_554 .
O2 Eu1 C21 O5 -84.7(2) 6 .
O2 Eu1 C21 O5 95.3(2) 5 .
O5 Eu1 C21 O5 180.0 2_554 .
N3 Eu1 C21 O5 113.1(3) 8_445 .
N3 Eu1 C21 O5 -66.9(3) 7_545 .
O1 Eu1 C21 O5 -167.2(2) . 2_554
O1 Eu1 C21 O5 12.8(2) 2_554 2_554
O2 Eu1 C21 O5 95.3(2) 6 2_554
O2 Eu1 C21 O5 -84.7(2) 5 2_554
O5 Eu1 C21 O5 180.0 . 2_554
N3 Eu1 C21 O5 -66.9(3) 8_445 2_554
N3 Eu1 C21 O5 113.1(3) 7_545 2_554
